data_4325817
loop_
_publ_author_name
'Enrique Colacio'
'Jos\'e Ruiz-Sanchez'
'Fraser J. White'
'Euan K. Brechin'

_publ_contact_author_email fraser.white@ed.ac.uk
_publ_contact_author_name 'Fraser J. White'
_publ_section_title
;
 Strategy for the Rational Design of Asymmetric Triply Bridged Dinuclear
 3d-4f Single-Molecule Magnets.
;
_journal_name_full 'Inorganic Chemistry'
_journal_page_first 7268
_journal_page_last 7273
_journal_paper_doi 10.1021/ic2008599
_journal_volume 50
_journal_year 2011
_chemical_compound_source 'Enrique Colacio'
_chemical_formula_moiety 'C25 H37 Dy N6 Ni O13, 2(C H4 O)'
_chemical_formula_sum 'C27 H45 Dy N6 Ni O15'
_chemical_formula_weight 914.90
_chemical_name_systematic
; 
 ? 
;
_space_group_IT_number 14
_symmetry_cell_setting monoclinic
_symmetry_space_group_name_Hall '-P 2ybc'
_symmetry_space_group_name_H-M 'P 1 21/c 1'
_atom_sites_solution_hydrogens geom
_atom_sites_solution_primary direct
_atom_sites_solution_secondary difmap
_audit_creation_method SHELXL-97
_cell_angle_alpha 90.00
_cell_angle_beta 105.4010(10)
_cell_angle_gamma 90.00
_cell_formula_units_Z 4
_cell_length_a 10.5754(3)
_cell_length_b 21.0771(5)
_cell_length_c 16.4485(4)
_cell_measurement_reflns_used 9763
_cell_measurement_temperature 100(2)
_cell_measurement_theta_max 26.377
_cell_measurement_theta_min 2.3205
_cell_volume 3534.69(16)
_computing_cell_refinement Saint
_computing_data_reduction Saint
_computing_molecular_graphics Shelxp
_computing_publication_material 'Platon, encifer'
_computing_structure_refinement 'SHELXL-97 (Sheldrick, 2008)'
_computing_structure_solution 'Shelxs Sheldrick'
_diffrn_ambient_temperature 100(2)
_diffrn_measured_fraction_theta_full 0.993
_diffrn_measured_fraction_theta_max 0.972
_diffrn_measurement_device_type 'Bruker Apex II CCD on D8'
_diffrn_measurement_method 'Phi and Omega scans'
_diffrn_radiation_monochromator graphite
_diffrn_radiation_source 'fine-focus sealed tube'
_diffrn_radiation_type MoK\a
_diffrn_radiation_wavelength 0.71073
_diffrn_reflns_av_R_equivalents 0.0331
_diffrn_reflns_av_sigmaI/netI 0.0329
_diffrn_reflns_limit_h_max 13
_diffrn_reflns_limit_h_min -12
_diffrn_reflns_limit_k_max 26
_diffrn_reflns_limit_k_min -22
_diffrn_reflns_limit_l_max 17
_diffrn_reflns_limit_l_min -20
_diffrn_reflns_number 34045
_diffrn_reflns_theta_full 25.24
_diffrn_reflns_theta_max 26.39
_diffrn_reflns_theta_min 1.61
_exptl_absorpt_coefficient_mu 2.706
_exptl_absorpt_correction_T_max 0.7454
_exptl_absorpt_correction_T_min 0.6206
_exptl_absorpt_correction_type multi-scan
_exptl_absorpt_process_details 'SADABS 2007/2'
_exptl_crystal_colour 'light blue'
_exptl_crystal_density_diffrn 1.719
_exptl_crystal_description plate
_exptl_crystal_F_000 1852
_exptl_crystal_recrystallization_method 'slow evaporation of MeOH solution'
_exptl_crystal_size_max 0.20
_exptl_crystal_size_mid 0.20
_exptl_crystal_size_min 0.05
_refine_diff_density_max 0.660
_refine_diff_density_min -0.694
_refine_diff_density_rms 0.089
_refine_ls_extinction_method none
_refine_ls_goodness_of_fit_ref 1.033
_refine_ls_hydrogen_treatment constr
_refine_ls_matrix_type full
_refine_ls_number_parameters 462
_refine_ls_number_reflns 7050
_refine_ls_number_restraints 0
_refine_ls_restrained_S_all 1.033
_refine_ls_R_factor_all 0.0325
_refine_ls_R_factor_gt 0.0246
_refine_ls_shift/su_max 0.004
_refine_ls_shift/su_mean 0.000
_refine_ls_structure_factor_coef Fsqd
_refine_ls_weighting_details 'calc w=1/[\s^2^(Fo^2^)+(0.0217P)^2^+3.6267P] where P=(Fo^2^+2Fc^2^)/3'
_refine_ls_weighting_scheme calc
_refine_ls_wR_factor_gt 0.0526
_refine_ls_wR_factor_ref 0.0552
_reflns_number_gt 6070
_reflns_number_total 7050
_reflns_threshold_expression >2sigma(I)
_cod_data_source_file ic2008599_si_003.cif
_cod_data_source_block eb0116
_cod_original_sg_symbol_H-M 'P 21/c'
_cod_database_code 4325817

loop_
_symmetry_equiv_pos_as_xyz
'x, y, z'
'-x, y+1/2, -z+1/2'
'-x, -y, -z'
'x, -y-1/2, z-1/2'

loop_
_atom_site_label
_atom_site_type_symbol
_atom_site_fract_x
_atom_site_fract_y
_atom_site_fract_z
_atom_site_U_iso_or_equiv
_atom_site_adp_type
_atom_site_occupancy
_atom_site_symmetry_multiplicity
_atom_site_calc_flag
_atom_site_refinement_flags
Dy1 Dy 0.419122(12) 0.869592(6) 0.689812(8) 0.01355(5) Uani 1 1 d .
Ni1 Ni 0.32961(3) 0.715649(16) 0.64142(2) 0.01231(8) Uani 1 1 d .
C6A C 0.1771(3) 0.77949(13) 0.45216(17) 0.0151(6) Uani 1 1 d .
C7A C 0.0713(3) 0.80032(14) 0.38735(18) 0.0181(6) Uani 1 1 d .
H7A H 0.0275 0.7709 0.3456 0.022 Uiso 1 1 calc R
C4A C 0.2405(3) 0.82155(13) 0.51497(17) 0.0146(6) Uani 1 1 d .
O5A O 0.34076(17) 0.80261(9) 0.57984(11) 0.0148(4) Uani 1 1 d .
C3A C 0.1999(3) 0.88520(13) 0.50767(18) 0.0161(6) Uani 1 1 d .
O2A O 0.27513(18) 0.92461(9) 0.57060(12) 0.0176(4) Uani 1 1 d .
C8A C 0.0284(3) 0.86249(14) 0.38212(18) 0.0200(7) Uani 1 1 d .
C9A C -0.0890(3) 0.88321(15) 0.3129(2) 0.0287(8) Uani 1 1 d .
H9A1 H -0.0957 0.8571 0.2627 0.043 Uiso 1 1 calc R
H9A2 H -0.0789 0.9279 0.2992 0.043 Uiso 1 1 calc R
H9A3 H -0.1687 0.8782 0.3320 0.043 Uiso 1 1 calc R
C1A C 0.2381(3) 0.99060(14) 0.5679(2) 0.0276(7) Uani 1 1 d .
H1A1 H 0.2357 1.0082 0.5123 0.041 Uiso 1 1 calc R
H1A2 H 0.3023 1.0140 0.6115 0.041 Uiso 1 1 calc R
H1A3 H 0.1511 0.9944 0.5780 0.041 Uiso 1 1 calc R
O25A O 0.43457(17) 0.77069(9) 0.73680(11) 0.0146(4) Uani 1 1 d .
C24A C 0.5236(3) 0.75034(13) 0.80645(17) 0.0134(6) Uani 1 1 d .
C26A C 0.6435(3) 0.78159(13) 0.83218(17) 0.0158(6) Uani 1 1 d .
C23A C 0.4997(3) 0.69772(13) 0.85084(17) 0.0142(6) Uani 1 1 d .
C32A C 0.5979(3) 0.67683(14) 0.92057(17) 0.0187(6) Uani 1 1 d .
H32A H 0.5820 0.6408 0.9511 0.022 Uiso 1 1 calc R
C22A C 0.3697(3) 0.66514(14) 0.82081(17) 0.0175(6) Uani 1 1 d .
H22A H 0.2998 0.6958 0.8231 0.021 Uiso 1 1 calc R
H22B H 0.3660 0.6302 0.8603 0.021 Uiso 1 1 calc R
N20A N 0.3406(2) 0.63841(10) 0.73299(14) 0.0153(5) Uani 1 1 d .
C19A C 0.4483(3) 0.59508(13) 0.72481(18) 0.0183(6) Uani 1 1 d .
H19A H 0.4107 0.5604 0.6851 0.022 Uiso 1 1 calc R
H19B H 0.4896 0.5758 0.7804 0.022 Uiso 1 1 calc R
C21A C 0.2177(3) 0.60134(14) 0.72287(19) 0.0208(7) Uani 1 1 d .
H21A H 0.2301 0.5699 0.7682 0.031 Uiso 1 1 calc R
H21B H 0.1959 0.5796 0.6682 0.031 Uiso 1 1 calc R
H21C H 0.1460 0.6301 0.7255 0.031 Uiso 1 1 calc R
C18A C 0.5518(3) 0.62929(13) 0.69358(17) 0.0155(6) Uani 1 1 d .
H18A H 0.6027 0.6575 0.7386 0.019 Uiso 1 1 calc R
H18B H 0.6130 0.5979 0.6803 0.019 Uiso 1 1 calc R
N16A N 0.4922(2) 0.66767(11) 0.61702(14) 0.0147(5) Uani 1 1 d .
C17A C 0.5937(3) 0.71150(14) 0.60230(18) 0.0199(6) Uani 1 1 d .
H17A H 0.6237 0.7396 0.6511 0.030 Uiso 1 1 calc R
H17B H 0.5563 0.7370 0.5518 0.030 Uiso 1 1 calc R
H17C H 0.6680 0.6869 0.5943 0.030 Uiso 1 1 calc R
C15A C 0.4441(3) 0.62577(13) 0.54172(18) 0.0185(6) Uani 1 1 d .
H15A H 0.4903 0.5845 0.5524 0.022 Uiso 1 1 calc R
H15B H 0.4652 0.6456 0.4923 0.022 Uiso 1 1 calc R
C14A C 0.2966(3) 0.61443(13) 0.52163(18) 0.0193(6) Uani 1 1 d .
H14A H 0.2654 0.5960 0.4645 0.023 Uiso 1 1 calc R
H14B H 0.2780 0.5836 0.5624 0.023 Uiso 1 1 calc R
N12A N 0.2245(2) 0.67419(11) 0.52569(14) 0.0148(5) Uani 1 1 d .
C13A C 0.0844(3) 0.65985(14) 0.51616(19) 0.0210(7) Uani 1 1 d .
H13A H 0.0369 0.6993 0.5191 0.032 Uiso 1 1 calc R
H13B H 0.0762 0.6313 0.5615 0.032 Uiso 1 1 calc R
H13C H 0.0473 0.6394 0.4615 0.032 Uiso 1 1 calc R
C11A C 0.2335(3) 0.71447(13) 0.45251(17) 0.0175(6) Uani 1 1 d .
H11A H 0.3270 0.7184 0.4528 0.021 Uiso 1 1 calc R
H11B H 0.1874 0.6926 0.3997 0.021 Uiso 1 1 calc R
C10A C 0.0960(3) 0.90524(14) 0.44260(18) 0.0187(6) Uani 1 1 d .
H10A H 0.0704 0.9486 0.4391 0.022 Uiso 1 1 calc R
C30A C 0.7184(3) 0.70758(14) 0.94642(18) 0.0189(6) Uani 1 1 d .
C29A C 0.7409(3) 0.76052(14) 0.90150(18) 0.0190(6) Uani 1 1 d .
H29A H 0.8226 0.7821 0.9181 0.023 Uiso 1 1 calc R
C31A C 0.8232(3) 0.68538(16) 1.02300(19) 0.0257(7) Uani 1 1 d .
H31A H 0.9042 0.6765 1.0069 0.039 Uiso 1 1 calc R
H31B H 0.7935 0.6467 1.0454 0.039 Uiso 1 1 calc R
H31C H 0.8396 0.7186 1.0663 0.039 Uiso 1 1 calc R
O27A O 0.65401(18) 0.83319(9) 0.78121(12) 0.0179(4) Uani 1 1 d .
C28A C 0.7851(3) 0.85321(17) 0.7853(2) 0.0321(8) Uani 1 1 d .
H28A H 0.8233 0.8739 0.8396 0.048 Uiso 1 1 calc R
H28B H 0.7833 0.8832 0.7394 0.048 Uiso 1 1 calc R
H28C H 0.8382 0.8162 0.7796 0.048 Uiso 1 1 calc R
O1B O 0.34110(19) 0.96394(9) 0.75072(12) 0.0198(4) Uani 1 1 d .
N1B N 0.3857(2) 0.94653(11) 0.82687(15) 0.0186(5) Uani 1 1 d .
O2B O 0.43784(19) 0.89155(9) 0.83849(12) 0.0210(5) Uani 1 1 d .
O3B O 0.3783(2) 0.98046(9) 0.88578(13) 0.0247(5) Uani 1 1 d .
O1C O 0.5619(2) 0.95988(10) 0.69191(14) 0.0272(5) Uani 1 1 d .
N1C N 0.6101(3) 0.94048(13) 0.63308(17) 0.0282(6) Uani 1 1 d .
O2C O 0.5705(2) 0.88680(10) 0.60210(13) 0.0233(5) Uani 1 1 d .
O3C O 0.6915(3) 0.97149(12) 0.60990(18) 0.0515(7) Uani 1 1 d .
O1D O 0.15591(18) 0.74756(9) 0.66786(12) 0.0184(4) Uani 1 1 d .
N1D N 0.1287(2) 0.80009(11) 0.69750(14) 0.0170(5) Uani 1 1 d .
O2D O 0.20146(18) 0.84821(9) 0.70052(13) 0.0202(4) Uani 1 1 d .
O3D O 0.03000(19) 0.80405(10) 0.72278(13) 0.0260(5) Uani 1 1 d .
C2S C 0.0393(3) 0.53435(19) 0.3082(2) 0.0418(10) Uani 1 1 d .
H2S1 H 0.0477 0.5799 0.3204 0.063 Uiso 1 1 calc R
H2S2 H -0.0362 0.5269 0.2596 0.063 Uiso 1 1 calc R
H2S3 H 0.1192 0.5189 0.2953 0.063 Uiso 1 1 calc R
O1S O 0.0199(2) 0.50034(13) 0.38207(17) 0.0476(7) Uani 1 1 d .
H1S H -0.0434 0.5165 0.3966 0.071 Uiso 1 1 calc R
O1T O 0.1616(2) 0.46614(14) 0.53885(17) 0.0503(7) Uani 1 1 d .
H1T H 0.1249 0.4717 0.4874 0.075 Uiso 1 1 calc R
C2T C 0.2877(3) 0.44155(19) 0.5482(3) 0.0507(11) Uani 1 1 d .
H2T1 H 0.3389 0.4711 0.5237 0.076 Uiso 1 1 calc R
H2T2 H 0.2814 0.4006 0.5193 0.076 Uiso 1 1 calc R
H2T3 H 0.3310 0.4358 0.6083 0.076 Uiso 1 1 calc R

loop_
_atom_site_aniso_label
_atom_site_aniso_U_11
_atom_site_aniso_U_22
_atom_site_aniso_U_33
_atom_site_aniso_U_23
_atom_site_aniso_U_13
_atom_site_aniso_U_12
Dy1 0.01727(7) 0.01067(7) 0.01282(8) -0.00140(5) 0.00420(5) -0.00043(5)
Ni1 0.01350(17) 0.01081(18) 0.01234(18) -0.00082(14) 0.00294(14) 0.00000(14)
C6A 0.0176(14) 0.0165(15) 0.0131(15) 0.0003(11) 0.0074(12) -0.0015(12)
C7A 0.0172(14) 0.0214(16) 0.0158(15) 0.0010(12) 0.0046(12) -0.0022(12)
C4A 0.0156(14) 0.0172(15) 0.0117(14) 0.0019(11) 0.0049(11) 0.0017(11)
O5A 0.0182(10) 0.0126(10) 0.0120(10) 0.0010(8) 0.0015(8) 0.0017(8)
C3A 0.0179(14) 0.0141(15) 0.0184(16) -0.0004(11) 0.0084(12) -0.0014(11)
O2A 0.0242(11) 0.0100(10) 0.0171(11) -0.0001(8) 0.0032(9) 0.0022(8)
C8A 0.0183(15) 0.0238(17) 0.0182(16) 0.0053(12) 0.0054(12) 0.0018(13)
C9A 0.0257(17) 0.0276(19) 0.0273(19) 0.0050(14) -0.0027(14) 0.0058(14)
C1A 0.044(2) 0.0108(15) 0.0252(18) 0.0033(13) 0.0047(15) 0.0054(14)
O25A 0.0146(9) 0.0155(11) 0.0119(10) -0.0008(8) 0.0001(8) 0.0006(8)
C24A 0.0161(14) 0.0126(14) 0.0116(14) -0.0028(11) 0.0042(11) 0.0032(11)
C26A 0.0176(14) 0.0164(15) 0.0151(15) -0.0017(11) 0.0074(12) 0.0015(12)
C23A 0.0172(14) 0.0156(15) 0.0103(14) -0.0029(11) 0.0045(11) -0.0007(11)
C32A 0.0267(16) 0.0186(16) 0.0124(15) 0.0021(12) 0.0082(12) 0.0041(13)
C22A 0.0218(15) 0.0173(16) 0.0140(15) 0.0013(11) 0.0056(12) -0.0029(12)
N20A 0.0178(12) 0.0139(13) 0.0136(13) -0.0007(9) 0.0032(10) -0.0031(10)
C19A 0.0242(15) 0.0115(15) 0.0181(16) -0.0004(12) 0.0040(12) 0.0003(12)
C21A 0.0195(15) 0.0181(16) 0.0246(17) 0.0007(13) 0.0055(13) -0.0077(13)
C18A 0.0185(14) 0.0114(14) 0.0149(15) 0.0001(11) 0.0015(12) 0.0037(11)
N16A 0.0174(12) 0.0130(12) 0.0139(13) -0.0014(9) 0.0045(10) 0.0014(10)
C17A 0.0206(15) 0.0203(16) 0.0212(16) -0.0001(12) 0.0097(13) 0.0008(12)
C15A 0.0221(15) 0.0168(16) 0.0162(15) -0.0027(12) 0.0044(12) 0.0050(12)
C14A 0.0268(16) 0.0141(15) 0.0155(15) -0.0043(11) 0.0028(13) 0.0000(12)
N12A 0.0166(12) 0.0121(12) 0.0150(13) -0.0014(9) 0.0030(10) 0.0008(10)
C13A 0.0177(15) 0.0213(17) 0.0205(17) -0.0012(12) -0.0012(12) -0.0039(13)
C11A 0.0207(15) 0.0179(16) 0.0129(15) -0.0016(11) 0.0029(12) -0.0010(12)
C10A 0.0216(15) 0.0161(16) 0.0201(16) 0.0033(12) 0.0083(13) 0.0049(12)
C30A 0.0192(15) 0.0229(17) 0.0155(15) -0.0015(12) 0.0062(12) 0.0057(13)
C29A 0.0173(14) 0.0211(16) 0.0189(16) -0.0027(12) 0.0053(12) 0.0010(12)
C31A 0.0216(16) 0.034(2) 0.0197(17) 0.0064(13) 0.0022(13) 0.0039(14)
O27A 0.0167(10) 0.0174(11) 0.0187(11) 0.0024(8) 0.0034(8) -0.0037(8)
C28A 0.0186(16) 0.041(2) 0.035(2) 0.0100(16) 0.0044(14) -0.0071(15)
O1B 0.0301(11) 0.0175(11) 0.0128(11) 0.0006(8) 0.0075(9) 0.0037(9)
N1B 0.0234(13) 0.0135(13) 0.0209(14) -0.0021(10) 0.0092(11) -0.0048(10)
O2B 0.0300(11) 0.0139(11) 0.0185(11) -0.0008(8) 0.0057(9) 0.0046(9)
O3B 0.0411(13) 0.0164(11) 0.0203(12) -0.0072(9) 0.0146(10) -0.0025(10)
O1C 0.0346(12) 0.0175(12) 0.0366(14) -0.0096(10) 0.0220(11) -0.0058(9)
N1C 0.0344(15) 0.0215(15) 0.0325(17) -0.0004(12) 0.0158(13) -0.0043(12)
O2C 0.0285(11) 0.0213(12) 0.0225(12) -0.0062(9) 0.0109(9) -0.0049(9)
O3C 0.0646(18) 0.0407(16) 0.0666(19) -0.0074(14) 0.0478(16) -0.0261(14)
O1D 0.0177(10) 0.0155(11) 0.0222(11) -0.0030(8) 0.0055(9) 0.0012(8)
N1D 0.0166(12) 0.0196(14) 0.0136(13) 0.0017(10) 0.0017(10) 0.0035(10)
O2D 0.0194(10) 0.0160(11) 0.0261(12) -0.0043(9) 0.0077(9) -0.0025(9)
O3D 0.0232(11) 0.0265(12) 0.0337(13) -0.0008(10) 0.0169(10) 0.0018(9)
C2S 0.0292(18) 0.050(3) 0.045(2) -0.0152(19) 0.0075(17) 0.0027(17)
O1S 0.0376(15) 0.0513(18) 0.0508(18) -0.0007(14) 0.0063(13) 0.0036(13)
O1T 0.0294(13) 0.068(2) 0.0540(18) 0.0235(16) 0.0116(13) 0.0109(13)
C2T 0.035(2) 0.040(2) 0.081(3) 0.022(2) 0.022(2) 0.0095(18)

loop_
_atom_type_symbol
_atom_type_description
_atom_type_scat_dispersion_real
_atom_type_scat_dispersion_imag
_atom_type_scat_source
C C 0.0033 0.0016 'International Tables Vol C Tables 4.2.6.8 and 6.1.1.4'
H H 0.0000 0.0000 'International Tables Vol C Tables 4.2.6.8 and 6.1.1.4'
Dy Dy -0.1892 4.4098 'International Tables Vol C Tables 4.2.6.8 and 6.1.1.4'
N N 0.0061 0.0033 'International Tables Vol C Tables 4.2.6.8 and 6.1.1.4'
Ni Ni 0.3393 1.1124 'International Tables Vol C Tables 4.2.6.8 and 6.1.1.4'
O O 0.0106 0.0060 'International Tables Vol C Tables 4.2.6.8 and 6.1.1.4'

loop_
_geom_angle_atom_site_label_1
_geom_angle_atom_site_label_2
_geom_angle_atom_site_label_3
_geom_angle
O25A Dy1 O5A 70.74(6)
O25A Dy1 O2D 77.33(7)
O5A Dy1 O2D 77.71(7)
O25A Dy1 O1C 138.27(7)
O5A Dy1 O1C 126.42(7)
O2D Dy1 O1C 138.86(7)
O25A Dy1 O2A 134.61(6)
O5A Dy1 O2A 68.68(6)
O2D Dy1 O2A 75.00(7)
O1C Dy1 O2A 83.77(7)
O25A Dy1 O2B 81.38(7)
O5A Dy1 O2B 146.11(7)
O2D Dy1 O2B 77.66(7)
O1C Dy1 O2B 87.28(7)
O2A Dy1 O2B 125.65(6)
O25A Dy1 O2C 110.22(7)
O5A Dy1 O2C 77.31(7)
O2D Dy1 O2C 149.47(7)
O1C Dy1 O2C 52.42(7)
O2A Dy1 O2C 79.75(7)
O2B Dy1 O2C 131.99(7)
O25A Dy1 O1B 128.26(7)
O5A Dy1 O1B 137.27(6)
O2D Dy1 O1B 71.96(7)
O1C Dy1 O1B 68.61(7)
O2A Dy1 O1B 74.80(6)
O2B Dy1 O1B 52.25(6)
O2C Dy1 O1B 117.48(7)
O25A Dy1 O27A 63.81(6)
O5A Dy1 O27A 111.13(6)
O2D Dy1 O27A 132.60(6)
O1C Dy1 O27A 74.51(7)
O2A Dy1 O27A 152.36(6)
O2B Dy1 O27A 70.91(6)
O2C Dy1 O27A 73.53(6)
O1B Dy1 O27A 111.54(6)
O25A Dy1 N1C 127.77(7)
O5A Dy1 N1C 101.82(7)
O2D Dy1 N1C 153.77(7)
O1C Dy1 N1C 26.30(7)
O2A Dy1 N1C 80.40(7)
O2B Dy1 N1C 110.54(7)
O2C Dy1 N1C 26.13(7)
O1B Dy1 N1C 93.03(7)
O27A Dy1 N1C 72.53(7)
O25A Dy1 N1B 105.69(7)
O5A Dy1 N1B 151.75(7)
O2D Dy1 N1B 74.23(7)
O1C Dy1 N1B 75.62(7)
O2A Dy1 N1B 100.50(7)
O2B Dy1 N1B 26.19(6)
O2C Dy1 N1B 127.88(7)
O1B Dy1 N1B 26.10(6)
O27A Dy1 N1B 90.59(6)
N1C Dy1 N1B 101.87(7)
O25A Dy1 Ni1 34.60(5)
O5A Dy1 Ni1 37.20(5)
O2D Dy1 Ni1 68.05(5)
O1C Dy1 Ni1 151.96(5)
O2A Dy1 Ni1 100.93(4)
O2B Dy1 Ni1 110.91(5)
O2C Dy1 Ni1 100.81(5)
O1B Dy1 Ni1 139.40(5)
O27A Dy1 Ni1 90.98(4)
N1C Dy1 Ni1 126.61(5)
N1B Dy1 Ni1 129.41(5)
O25A Ni1 O1D 89.19(7)
O25A Ni1 O5A 77.64(7)
O1D Ni1 O5A 89.13(7)
O25A Ni1 N12A 168.09(8)
O1D Ni1 N12A 92.24(8)
O5A Ni1 N12A 90.56(8)
O25A Ni1 N16A 96.56(8)
O1D Ni1 N16A 170.16(8)
O5A Ni1 N16A 99.88(8)
N12A Ni1 N16A 83.78(9)
O25A Ni1 N20A 88.57(8)
O1D Ni1 N20A 89.17(8)
O5A Ni1 N20A 166.12(8)
N12A Ni1 N20A 103.27(9)
N16A Ni1 N20A 83.03(9)
O25A Ni1 Dy1 38.31(5)
O1D Ni1 Dy1 81.46(5)
O5A Ni1 Dy1 40.53(5)
N12A Ni1 Dy1 130.35(6)
N16A Ni1 Dy1 107.96(6)
N20A Ni1 Dy1 125.64(6)
C4A C6A C7A 119.8(3)
C4A C6A C11A 117.9(2)
C7A C6A C11A 122.0(2)
C8A C7A C6A 122.0(3)
C8A C7A H7A 119.0
C6A C7A H7A 119.0
O5A C4A C6A 121.4(2)
O5A C4A C3A 120.6(2)
C6A C4A C3A 118.0(2)
C4A O5A Ni1 120.25(16)
C4A O5A Dy1 119.33(16)
Ni1 O5A Dy1 102.27(7)
C10A C3A O2A 124.8(3)
C10A C3A C4A 121.4(3)
O2A C3A C4A 113.8(2)
C3A O2A C1A 117.0(2)
C3A O2A Dy1 115.12(15)
C1A O2A Dy1 126.23(16)
C7A C8A C10A 118.2(3)
C7A C8A C9A 120.8(3)
C10A C8A C9A 121.0(3)
C8A C9A H9A1 109.5
C8A C9A H9A2 109.5
H9A1 C9A H9A2 109.5
C8A C9A H9A3 109.5
H9A1 C9A H9A3 109.5
H9A2 C9A H9A3 109.5
O2A C1A H1A1 109.5
O2A C1A H1A2 109.5
H1A1 C1A H1A2 109.5
O2A C1A H1A3 109.5
H1A1 C1A H1A3 109.5
H1A2 C1A H1A3 109.5
C24A O25A Ni1 126.29(16)
C24A O25A Dy1 124.57(16)
Ni1 O25A Dy1 107.10(8)
O25A C24A C23A 121.2(2)
O25A C24A C26A 118.9(2)
C23A C24A C26A 119.8(3)
C24A C26A C29A 121.0(3)
C24A C26A O27A 113.5(2)
C29A C26A O27A 125.5(2)
C24A C23A C32A 118.9(3)
C24A C23A C22A 118.2(2)
C32A C23A C22A 122.9(3)
C30A C32A C23A 121.6(3)
C30A C32A H32A 119.2
C23A C32A H32A 119.2
C23A C22A N20A 115.0(2)
C23A C22A H22A 108.5
N20A C22A H22A 108.5
C23A C22A H22B 108.5
N20A C22A H22B 108.5
H22A C22A H22B 107.5
C21A N20A C19A 109.5(2)
C21A N20A C22A 104.7(2)
C19A N20A C22A 110.5(2)
C21A N20A Ni1 115.22(17)
C19A N20A Ni1 107.10(16)
C22A N20A Ni1 109.91(16)
N20A C19A C18A 112.2(2)
N20A C19A H19A 109.2
C18A C19A H19A 109.2
N20A C19A H19B 109.2
C18A C19A H19B 109.2
H19A C19A H19B 107.9
N20A C21A H21A 109.5
N20A C21A H21B 109.5
H21A C21A H21B 109.5
N20A C21A H21C 109.5
H21A C21A H21C 109.5
H21B C21A H21C 109.5
N16A C18A C19A 111.4(2)
N16A C18A H18A 109.3
C19A C18A H18A 109.3
N16A C18A H18B 109.3
C19A C18A H18B 109.3
H18A C18A H18B 108.0
C17A N16A C18A 108.3(2)
C17A N16A C15A 109.5(2)
C18A N16A C15A 110.7(2)
C17A N16A Ni1 113.03(17)
C18A N16A Ni1 106.32(16)
C15A N16A Ni1 108.85(16)
N16A C17A H17A 109.5
N16A C17A H17B 109.5
H17A C17A H17B 109.5
N16A C17A H17C 109.5
H17A C17A H17C 109.5
H17B C17A H17C 109.5
N16A C15A C14A 112.1(2)
N16A C15A H15A 109.2
C14A C15A H15A 109.2
N16A C15A H15B 109.2
C14A C15A H15B 109.2
H15A C15A H15B 107.9
N12A C14A C15A 111.4(2)
N12A C14A H14A 109.3
C15A C14A H14A 109.3
N12A C14A H14B 109.3
C15A C14A H14B 109.3
H14A C14A H14B 108.0
C13A N12A C14A 109.5(2)
C13A N12A C11A 107.9(2)
C14A N12A C11A 107.6(2)
C13A N12A Ni1 116.78(17)
C14A N12A Ni1 103.73(16)
C11A N12A Ni1 110.98(16)
N12A C13A H13A 109.5
N12A C13A H13B 109.5
H13A C13A H13B 109.5
N12A C13A H13C 109.5
H13A C13A H13C 109.5
H13B C13A H13C 109.5
C6A C11A N12A 114.4(2)
C6A C11A H11A 108.7
N12A C11A H11A 108.7
C6A C11A H11B 108.7
N12A C11A H11B 108.7
H11A C11A H11B 107.6
C3A C10A C8A 120.5(3)
C3A C10A H10A 119.7
C8A C10A H10A 119.7
C32A C30A C29A 118.9(3)
C32A C30A C31A 121.2(3)
C29A C30A C31A 119.9(3)
C26A C29A C30A 119.7(3)
C26A C29A H29A 120.1
C30A C29A H29A 120.1
C30A C31A H31A 109.5
C30A C31A H31B 109.5
H31A C31A H31B 109.5
C30A C31A H31C 109.5
H31A C31A H31C 109.5
H31B C31A H31C 109.5
C26A O27A C28A 115.6(2)
C26A O27A Dy1 110.71(15)
C28A O27A Dy1 133.60(17)
O27A C28A H28A 109.5
O27A C28A H28B 109.5
H28A C28A H28B 109.5
O27A C28A H28C 109.5
H28A C28A H28C 109.5
H28B C28A H28C 109.5
N1B O1B Dy1 95.21(15)
O3B N1B O1B 121.8(2)
O3B N1B O2B 121.9(2)
O1B N1B O2B 116.3(2)
O3B N1B Dy1 176.53(19)
O1B N1B Dy1 58.68(13)
O2B N1B Dy1 57.78(13)
N1B O2B Dy1 96.03(15)
N1C O1C Dy1 96.36(16)
O3C N1C O2C 122.6(3)
O3C N1C O1C 121.5(3)
O2C N1C O1C 115.8(2)
O3C N1C Dy1 178.9(2)
O2C N1C Dy1 58.52(14)
O1C N1C Dy1 57.34(13)
N1C O2C Dy1 95.35(16)
N1D O1D Ni1 130.87(16)
O3D N1D O2D 119.7(2)
O3D N1D O1D 119.2(2)
O2D N1D O1D 121.0(2)
N1D O2D Dy1 137.14(17)
O1S C2S H2S1 109.5
O1S C2S H2S2 109.5
H2S1 C2S H2S2 109.5
O1S C2S H2S3 109.5
H2S1 C2S H2S3 109.5
H2S2 C2S H2S3 109.5
C2S O1S H1S 109.5
C2T O1T H1T 109.5
O1T C2T H2T1 109.5
O1T C2T H2T2 109.5
H2T1 C2T H2T2 109.5
O1T C2T H2T3 109.5
H2T1 C2T H2T3 109.5
H2T2 C2T H2T3 109.5

loop_
_geom_bond_atom_site_label_1
_geom_bond_atom_site_label_2
_geom_bond_distance
Dy1 O25A 2.2142(18)
Dy1 O5A 2.2706(18)
Dy1 O2D 2.3975(19)
Dy1 O1C 2.424(2)
Dy1 O2A 2.4337(18)
Dy1 O2B 2.4448(19)
Dy1 O2C 2.450(2)
Dy1 O1B 2.4654(19)
Dy1 O27A 2.6525(18)
Dy1 N1C 2.861(3)
Dy1 N1B 2.874(2)
Dy1 Ni1 3.4143(4)
Ni1 O25A 2.0283(18)
Ni1 O1D 2.1072(19)
Ni1 O5A 2.1126(19)
Ni1 N12A 2.121(2)
Ni1 N16A 2.123(2)
Ni1 N20A 2.200(2)
C6A C4A 1.391(4)
C6A C7A 1.395(4)
C6A C11A 1.494(4)
C7A C8A 1.382(4)
C7A H7A 0.9500
C4A O5A 1.349(3)
C4A C3A 1.404(4)
C3A C10A 1.381(4)
C3A O2A 1.399(3)
O2A C1A 1.443(3)
C8A C10A 1.391(4)
C8A C9A 1.509(4)
C9A H9A1 0.9800
C9A H9A2 0.9800
C9A H9A3 0.9800
C1A H1A1 0.9800
C1A H1A2 0.9800
C1A H1A3 0.9800
O25A C24A 1.345(3)
C24A C23A 1.388(4)
C24A C26A 1.391(4)
C26A C29A 1.391(4)
C26A O27A 1.396(3)
C23A C32A 1.398(4)
C23A C22A 1.499(4)
C32A C30A 1.391(4)
C32A H32A 0.9500
C22A N20A 1.504(3)
C22A H22A 0.9900
C22A H22B 0.9900
N20A C21A 1.488(3)
N20A C19A 1.493(3)
C19A C18A 1.510(4)
C19A H19A 0.9900
C19A H19B 0.9900
C21A H21A 0.9800
C21A H21B 0.9800
C21A H21C 0.9800
C18A N16A 1.488(3)
C18A H18A 0.9900
C18A H18B 0.9900
N16A C17A 1.484(3)
N16A C15A 1.496(3)
C17A H17A 0.9800
C17A H17B 0.9800
C17A H17C 0.9800
C15A C14A 1.525(4)
C15A H15A 0.9900
C15A H15B 0.9900
C14A N12A 1.483(3)
C14A H14A 0.9900
C14A H14B 0.9900
N12A C13A 1.480(3)
N12A C11A 1.496(3)
C13A H13A 0.9800
C13A H13B 0.9800
C13A H13C 0.9800
C11A H11A 0.9900
C11A H11B 0.9900
C10A H10A 0.9500
C30A C29A 1.393(4)
C30A C31A 1.514(4)
C29A H29A 0.9500
C31A H31A 0.9800
C31A H31B 0.9800
C31A H31C 0.9800
O27A C28A 1.433(3)
C28A H28A 0.9800
C28A H28B 0.9800
C28A H28C 0.9800
O1B N1B 1.270(3)
N1B O3B 1.224(3)
N1B O2B 1.276(3)
O1C N1C 1.275(3)
N1C O3C 1.220(3)
N1C O2C 1.266(3)
O1D N1D 1.273(3)
N1D O3D 1.225(3)
N1D O2D 1.266(3)
C2S O1S 1.471(4)
C2S H2S1 0.9800
C2S H2S2 0.9800
C2S H2S3 0.9800
O1S H1S 0.8400
O1T C2T 1.401(4)
O1T H1T 0.8400
C2T H2T1 0.9800
C2T H2T2 0.9800
C2T H2T3 0.9800
